data_7003154
loop_
_publ_author_name
'Yen, Swee Kuan'
'Koh, Lip Lin'
'Huynh, Han Vinh'
'Hor, T. S. Andy'

_publ_section_title
;
 Pd(ii) complexes with mixed benzothiazolin-2-ylidene and phosphine
 ligands and their catalytic activities toward C--C coupling reactions
;
_journal_issue 5
_journal_name_full 'Dalton Transactions'
_journal_page_first 699
_journal_page_last 706
_journal_paper_doi 10.1039/b713152f
_journal_year 2008
_chemical_formula_sum 'C28 H44 Br2 N P Pd S'
_chemical_formula_weight 723.89
_chemical_name_systematic
;
?
;
_space_group_IT_number 14
_symmetry_cell_setting monoclinic
_symmetry_space_group_name_Hall '-P 2yn'
_symmetry_space_group_name_H-M 'P 1 21/n 1'
_atom_sites_solution_hydrogens geom
_atom_sites_solution_primary direct
_atom_sites_solution_secondary difmap
_audit_creation_method SHELXL-97
_cell_angle_alpha 90.00
_cell_angle_beta 109.398(3)
_cell_angle_gamma 90.00
_cell_formula_units_Z 4
_cell_length_a 14.244(3)
_cell_length_b 14.302(3)
_cell_length_c 16.013(3)
_cell_measurement_reflns_used 2206
_cell_measurement_temperature 223(2)
_cell_measurement_theta_max 20.69
_cell_measurement_theta_min 2.19
_cell_volume 3077.0(11)
_computing_cell_refinement 'Bruker SMART'
_computing_data_collection 'Bruker SMART'
_computing_data_reduction 'Bruker SAINT'
_computing_molecular_graphics 'Bruker SHELXTL'
_computing_publication_material 'Bruker SHELXTL'
_computing_structure_refinement 'SHELXL-97 (Sheldrick, 1997)'
_computing_structure_solution 'SHELXS-97 (Sheldrick, 1990)'
_diffrn_ambient_temperature 223(2)
_diffrn_measured_fraction_theta_full 0.998
_diffrn_measured_fraction_theta_max 0.998
_diffrn_measurement_device_type 'CCD area detector'
_diffrn_measurement_method 'phi and omega scans'
_diffrn_radiation_monochromator graphite
_diffrn_radiation_source 'fine-focus sealed tube'
_diffrn_radiation_type MoK\a
_diffrn_radiation_wavelength 0.71073
_diffrn_reflns_av_R_equivalents 0.0808
_diffrn_reflns_av_sigmaI/netI 0.0991
_diffrn_reflns_limit_h_max 18
_diffrn_reflns_limit_h_min -18
_diffrn_reflns_limit_k_max 11
_diffrn_reflns_limit_k_min -18
_diffrn_reflns_limit_l_max 20
_diffrn_reflns_limit_l_min -20
_diffrn_reflns_number 21001
_diffrn_reflns_theta_full 27.50
_diffrn_reflns_theta_max 27.50
_diffrn_reflns_theta_min 1.66
_exptl_absorpt_coefficient_mu 3.337
_exptl_absorpt_correction_T_max 0.7761
_exptl_absorpt_correction_T_min 0.4148
_exptl_absorpt_correction_type 'Sadabs, (Sheldrick 2001)'
_exptl_crystal_colour YELLOW
_exptl_crystal_density_diffrn 1.563
_exptl_crystal_density_meas 0
_exptl_crystal_density_method 'not measured'
_exptl_crystal_description BLOCK
_exptl_crystal_F_000 1464
_exptl_crystal_size_max 0.32
_exptl_crystal_size_mid 0.20
_exptl_crystal_size_min 0.08
_refine_diff_density_max 1.710
_refine_diff_density_min -1.199
_refine_diff_density_rms 0.158
_refine_ls_extinction_method none
_refine_ls_goodness_of_fit_ref 0.948
_refine_ls_hydrogen_treatment constr
_refine_ls_matrix_type full
_refine_ls_number_parameters 308
_refine_ls_number_reflns 7058
_refine_ls_number_restraints 0
_refine_ls_restrained_S_all 0.948
_refine_ls_R_factor_all 0.1154
_refine_ls_R_factor_gt 0.0627
_refine_ls_shift/su_max 0.001
_refine_ls_shift/su_mean 0.000
_refine_ls_structure_factor_coef Fsqd
_refine_ls_weighting_details 'calc w=1/[\s^2^(Fo^2^)+(0.0799P)^2^+0.0000P] where P=(Fo^2^+2Fc^2^)/3'
_refine_ls_weighting_scheme calc
_refine_ls_wR_factor_gt 0.1425
_refine_ls_wR_factor_ref 0.1637
_reflns_number_gt 4070
_reflns_number_total 7058
_reflns_threshold_expression >2sigma(I)
_cod_data_source_file b713152f.txt
_cod_data_source_block 5445a
_cod_depositor_comments
;
The following automatic conversions were performed:
'_symmetry_cell_setting' value 'Monoclinic' changed to 'monoclinic'
according to '/home/saulius/struct/CIF-dictionaries/cif_core.dic'
dictionary named 'cif_core.dic' version 2.4.1 from 2010-06-29.

Automatic conversion script
Id: cif_fix_enum 1527 2010-12-29 10:47:43Z saulius 
;
_cod_original_cell_volume 3077.1(10)
_cod_original_sg_symbol_H-M P2(1)/n
_cod_database_code 7003154

loop_
_symmetry_equiv_pos_as_xyz
'x, y, z'
'-x+1/2, y+1/2, -z+1/2'
'-x, -y, -z'
'x-1/2, -y-1/2, z-1/2'

loop_
_atom_site_label
_atom_site_type_symbol
_atom_site_fract_x
_atom_site_fract_y
_atom_site_fract_z
_atom_site_U_iso_or_equiv
_atom_site_adp_type
_atom_site_occupancy
_atom_site_symmetry_multiplicity
_atom_site_calc_flag
_atom_site_refinement_flags
_atom_site_disorder_assembly
_atom_site_disorder_group
Pd1 Pd 0.72749(4) 0.06330(3) 0.07794(3) 0.04398(17) Uani 1 1 d . . .
Br1 Br 0.86438(8) -0.03664(6) 0.06791(6) 0.0822(3) Uani 1 1 d . . .
Br2 Br 0.69748(6) -0.04609(5) 0.18691(5) 0.0633(2) Uani 1 1 d . . .
P1 P 0.74638(13) 0.16301(11) -0.02720(10) 0.0437(4) Uani 1 1 d . . .
S1 S 0.49602(12) 0.12006(11) 0.03466(10) 0.0463(4) Uani 1 1 d . . .
N1 N 0.6272(3) 0.1980(3) 0.1619(3) 0.0361(11) Uani 1 1 d . . .
C1 C 0.6186(5) 0.1362(4) 0.0964(3) 0.0397(14) Uani 1 1 d . . .
C2 C 0.5367(4) 0.2350(4) 0.1640(4) 0.0381(13) Uani 1 1 d . . .
C3 C 0.5260(5) 0.3049(4) 0.2224(4) 0.0443(15) Uani 1 1 d . . .
H3 H 0.5815 0.3328 0.2644 0.053 Uiso 1 1 calc R . .
C4 C 0.4309(5) 0.3300(5) 0.2149(4) 0.0503(16) Uani 1 1 d . . .
H4 H 0.4208 0.3764 0.2526 0.060 Uiso 1 1 calc R . .
C5 C 0.3485(5) 0.2886(5) 0.1528(5) 0.0599(19) Uani 1 1 d . . .
H5 H 0.2843 0.3063 0.1512 0.072 Uiso 1 1 calc R . .
C6 C 0.3584(5) 0.2223(5) 0.0932(4) 0.0536(17) Uani 1 1 d . . .
H6 H 0.3027 0.1954 0.0505 0.064 Uiso 1 1 calc R . .
C7 C 0.4557(5) 0.1973(4) 0.1002(4) 0.0428(14) Uani 1 1 d . . .
C8 C 0.7214(5) 0.2176(4) 0.2321(4) 0.0458(15) Uani 1 1 d . . .
H8A H 0.7304 0.2854 0.2390 0.055 Uiso 1 1 calc R . .
H8B H 0.7764 0.1925 0.2149 0.055 Uiso 1 1 calc R . .
C9 C 0.7255(5) 0.1748(5) 0.3209(4) 0.0592(18) Uani 1 1 d . . .
H9A H 0.6787 0.2079 0.3436 0.071 Uiso 1 1 calc R . .
H9B H 0.7050 0.1092 0.3120 0.071 Uiso 1 1 calc R . .
C10 C 0.8252(7) 0.1805(7) 0.3860(6) 0.101(3) Uani 1 1 d . . .
H10A H 0.8659 0.1303 0.3758 0.152 Uiso 1 1 calc R . .
H10B H 0.8212 0.1748 0.4451 0.152 Uiso 1 1 calc R . .
H10C H 0.8548 0.2402 0.3804 0.152 Uiso 1 1 calc R . .
C11 C 0.6762(5) 0.2744(4) -0.0379(4) 0.0445(15) Uani 1 1 d . . .
H11 H 0.6111 0.2569 -0.0326 0.053 Uiso 1 1 calc R . .
C12 C 0.7228(5) 0.3418(4) 0.0380(4) 0.0518(16) Uani 1 1 d . . .
H12A H 0.7849 0.3664 0.0329 0.062 Uiso 1 1 calc R . .
H12B H 0.7392 0.3080 0.0942 0.062 Uiso 1 1 calc R . .
C13 C 0.6533(6) 0.4235(5) 0.0383(5) 0.070(2) Uani 1 1 d . . .
H13A H 0.5925 0.3997 0.0467 0.084 Uiso 1 1 calc R . .
H13B H 0.6861 0.4659 0.0874 0.084 Uiso 1 1 calc R . .
C14 C 0.6269(6) 0.4760(5) -0.0490(5) 0.073(2) Uani 1 1 d . . .
H14A H 0.5790 0.5256 -0.0502 0.088 Uiso 1 1 calc R . .
H14B H 0.6869 0.5054 -0.0542 0.088 Uiso 1 1 calc R . .
C15 C 0.5829(6) 0.4108(5) -0.1263(5) 0.070(2) Uani 1 1 d . . .
H15A H 0.5703 0.4457 -0.1816 0.085 Uiso 1 1 calc R . .
H15B H 0.5189 0.3873 -0.1246 0.085 Uiso 1 1 calc R . .
C16 C 0.6513(5) 0.3278(5) -0.1254(4) 0.0548(17) Uani 1 1 d . . .
H16A H 0.6183 0.2858 -0.1748 0.066 Uiso 1 1 calc R . .
H16B H 0.7128 0.3505 -0.1331 0.066 Uiso 1 1 calc R . .
C17 C 0.6957(5) 0.1112(4) -0.1392(4) 0.0477(16) Uani 1 1 d . . .
H17 H 0.6991 0.1608 -0.1812 0.057 Uiso 1 1 calc R . .
C18 C 0.5868(6) 0.0870(6) -0.1617(4) 0.0633(19) Uani 1 1 d . . .
H18A H 0.5502 0.1422 -0.1531 0.076 Uiso 1 1 calc R . .
H18B H 0.5793 0.0377 -0.1219 0.076 Uiso 1 1 calc R . .
C19 C 0.5439(7) 0.0542(6) -0.2568(5) 0.076(2) Uani 1 1 d . . .
H19A H 0.4748 0.0345 -0.2685 0.091 Uiso 1 1 calc R . .
H19B H 0.5435 0.1066 -0.2963 0.091 Uiso 1 1 calc R . .
C20 C 0.6017(8) -0.0258(6) -0.2771(5) 0.091(3) Uani 1 1 d . . .
H20A H 0.5932 -0.0814 -0.2447 0.109 Uiso 1 1 calc R . .
H20B H 0.5748 -0.0400 -0.3405 0.109 Uiso 1 1 calc R . .
C21 C 0.7108(7) -0.0040(6) -0.2525(5) 0.082(3) Uani 1 1 d . . .
H21A H 0.7204 0.0448 -0.2919 0.099 Uiso 1 1 calc R . .
H21B H 0.7465 -0.0600 -0.2606 0.099 Uiso 1 1 calc R . .
C22 C 0.7539(6) 0.0290(5) -0.1564(5) 0.066(2) Uani 1 1 d . . .
H22A H 0.7521 -0.0226 -0.1167 0.080 Uiso 1 1 calc R . .
H22B H 0.8236 0.0473 -0.1436 0.080 Uiso 1 1 calc R . .
C23 C 0.8779(5) 0.1894(4) -0.0109(4) 0.0460(15) Uani 1 1 d . . .
H23 H 0.9058 0.1303 -0.0246 0.055 Uiso 1 1 calc R . .
C24 C 0.8961(4) 0.2607(4) -0.0739(4) 0.0445(14) Uani 1 1 d . . .
H24A H 0.8731 0.3222 -0.0621 0.053 Uiso 1 1 calc R . .
H24B H 0.8579 0.2433 -0.1350 0.053 Uiso 1 1 calc R . .
C25 C 1.0068(5) 0.2658(5) -0.0633(4) 0.0565(18) Uani 1 1 d . . .
H25A H 1.0282 0.2057 -0.0803 0.068 Uiso 1 1 calc R . .
H25B H 1.0170 0.3139 -0.1030 0.068 Uiso 1 1 calc R . .
C26 C 1.0686(5) 0.2883(6) 0.0299(5) 0.072(2) Uani 1 1 d . . .
H26A H 1.0516 0.3510 0.0452 0.087 Uiso 1 1 calc R . .
H26B H 1.1392 0.2882 0.0354 0.087 Uiso 1 1 calc R . .
C27 C 1.0508(5) 0.2176(6) 0.0933(5) 0.074(2) Uani 1 1 d . . .
H27A H 1.0899 0.2350 0.1541 0.088 Uiso 1 1 calc R . .
H27B H 1.0735 0.1560 0.0813 0.088 Uiso 1 1 calc R . .
C28 C 0.9407(5) 0.2119(5) 0.0848(4) 0.0567(18) Uani 1 1 d . . .
H28A H 0.9192 0.2717 0.1024 0.068 Uiso 1 1 calc R . .
H28B H 0.9313 0.1632 0.1243 0.068 Uiso 1 1 calc R . .

loop_
_atom_site_aniso_label
_atom_site_aniso_U_11
_atom_site_aniso_U_22
_atom_site_aniso_U_33
_atom_site_aniso_U_23
_atom_site_aniso_U_13
_atom_site_aniso_U_12
Pd1 0.0809(4) 0.0201(2) 0.0363(3) 0.00323(18) 0.0265(2) 0.0093(2)
Br1 0.1417(8) 0.0484(5) 0.0794(5) 0.0236(4) 0.0675(6) 0.0495(5)
Br2 0.0987(6) 0.0357(4) 0.0598(4) 0.0207(3) 0.0321(4) 0.0080(4)
P1 0.0757(11) 0.0254(8) 0.0360(8) 0.0029(6) 0.0266(8) 0.0066(8)
S1 0.0671(11) 0.0289(8) 0.0389(8) -0.0022(6) 0.0122(7) -0.0059(7)
N1 0.050(3) 0.029(3) 0.031(2) -0.003(2) 0.015(2) -0.003(2)
C1 0.072(4) 0.014(3) 0.038(3) 0.007(2) 0.024(3) -0.003(3)
C2 0.056(4) 0.028(3) 0.035(3) 0.003(2) 0.021(3) 0.001(3)
C3 0.061(4) 0.035(3) 0.038(3) 0.004(3) 0.017(3) 0.003(3)
C4 0.070(5) 0.039(4) 0.049(4) 0.009(3) 0.030(3) 0.018(3)
C5 0.051(4) 0.063(5) 0.064(4) 0.012(4) 0.017(4) 0.012(4)
C6 0.050(4) 0.049(4) 0.058(4) 0.004(3) 0.012(3) 0.000(3)
C7 0.063(4) 0.028(3) 0.039(3) 0.004(3) 0.018(3) -0.002(3)
C8 0.061(4) 0.032(3) 0.048(4) -0.003(3) 0.022(3) 0.004(3)
C9 0.083(5) 0.048(4) 0.039(3) 0.001(3) 0.011(4) -0.002(4)
C10 0.105(7) 0.097(8) 0.077(6) -0.004(5) -0.002(5) -0.004(6)
C11 0.067(4) 0.028(3) 0.045(3) 0.005(3) 0.027(3) 0.005(3)
C12 0.085(5) 0.029(3) 0.051(4) 0.001(3) 0.036(3) 0.006(3)
C13 0.097(6) 0.040(4) 0.084(5) -0.001(4) 0.044(5) 0.015(4)
C14 0.105(6) 0.032(4) 0.090(6) 0.017(4) 0.042(5) 0.029(4)
C15 0.071(5) 0.057(5) 0.085(5) 0.031(4) 0.029(4) 0.017(4)
C16 0.078(5) 0.036(4) 0.053(4) 0.014(3) 0.026(3) 0.003(3)
C17 0.082(5) 0.031(3) 0.035(3) 0.000(3) 0.026(3) -0.008(3)
C18 0.086(5) 0.058(5) 0.050(4) -0.006(3) 0.027(4) -0.009(4)
C19 0.103(6) 0.072(6) 0.053(4) -0.012(4) 0.028(4) -0.027(5)
C20 0.176(10) 0.057(5) 0.057(5) -0.023(4) 0.060(6) -0.037(6)
C21 0.137(8) 0.059(5) 0.069(5) -0.023(4) 0.058(5) -0.011(5)
C22 0.103(6) 0.043(4) 0.062(4) -0.012(3) 0.040(4) 0.005(4)
C23 0.069(4) 0.033(3) 0.041(3) 0.002(3) 0.025(3) 0.014(3)
C24 0.057(4) 0.034(3) 0.045(3) 0.000(3) 0.020(3) 0.010(3)
C25 0.066(5) 0.050(4) 0.059(4) 0.002(3) 0.028(4) 0.019(3)
C26 0.057(4) 0.096(7) 0.063(5) -0.005(5) 0.019(4) 0.012(4)
C27 0.073(5) 0.096(7) 0.046(4) -0.007(4) 0.012(4) 0.035(5)
C28 0.080(5) 0.051(4) 0.042(4) 0.001(3) 0.024(3) 0.017(4)

loop_
_atom_type_symbol
_atom_type_description
_atom_type_scat_dispersion_real
_atom_type_scat_dispersion_imag
_atom_type_scat_source
C C 0.0033 0.0016 'International Tables Vol C Tables 4.2.6.8 and 6.1.1.4'
H H 0.0000 0.0000 'International Tables Vol C Tables 4.2.6.8 and 6.1.1.4'
N N 0.0061 0.0033 'International Tables Vol C Tables 4.2.6.8 and 6.1.1.4'
P P 0.1023 0.0942 'International Tables Vol C Tables 4.2.6.8 and 6.1.1.4'
S S 0.1246 0.1234 'International Tables Vol C Tables 4.2.6.8 and 6.1.1.4'
Br Br -0.2901 2.4595 'International Tables Vol C Tables 4.2.6.8 and 6.1.1.4'
Pd Pd -0.9988 1.0072 'International Tables Vol C Tables 4.2.6.8 and 6.1.1.4'

loop_
_geom_angle_atom_site_label_1
_geom_angle_atom_site_label_2
_geom_angle_atom_site_label_3
_geom_angle
_geom_angle_site_symmetry_1
_geom_angle_site_symmetry_3
_geom_angle_publ_flag
C1 Pd1 P1 94.10(15) . . ?
C1 Pd1 Br1 174.39(15) . . ?
P1 Pd1 Br1 91.40(5) . . ?
C1 Pd1 Br2 84.27(15) . . ?
P1 Pd1 Br2 176.90(5) . . ?
Br1 Pd1 Br2 90.28(3) . . ?
C23 P1 C17 105.7(3) . . ?
C23 P1 C11 109.2(3) . . ?
C17 P1 C11 103.3(3) . . ?
C23 P1 Pd1 112.70(19) . . ?
C17 P1 Pd1 111.1(2) . . ?
C11 P1 Pd1 114.22(19) . . ?
C1 S1 C7 92.5(3) . . ?
C1 N1 C2 114.9(5) . . ?
C1 N1 C8 123.2(5) . . ?
C2 N1 C8 121.6(4) . . ?
N1 C1 S1 110.4(4) . . ?
N1 C1 Pd1 126.3(4) . . ?
S1 C1 Pd1 123.0(3) . . ?
C7 C2 N1 112.6(5) . . ?
C7 C2 C3 121.6(5) . . ?
N1 C2 C3 125.8(5) . . ?
C4 C3 C2 116.7(6) . . ?
C3 C4 C5 121.8(6) . . ?
C6 C5 C4 121.8(6) . . ?
C5 C6 C7 116.4(6) . . ?
C2 C7 C6 121.6(6) . . ?
C2 C7 S1 109.5(4) . . ?
C6 C7 S1 128.9(5) . . ?
N1 C8 C9 112.3(5) . . ?
C10 C9 C8 111.7(7) . . ?
C12 C11 C16 108.8(5) . . ?
C12 C11 P1 113.0(4) . . ?
C16 C11 P1 117.8(4) . . ?
C11 C12 C13 112.0(6) . . ?
C14 C13 C12 109.6(6) . . ?
C15 C14 C13 110.9(6) . . ?
C14 C15 C16 112.4(6) . . ?
C11 C16 C15 110.4(5) . . ?
C18 C17 C22 111.1(6) . . ?
C18 C17 P1 111.2(4) . . ?
C22 C17 P1 115.2(5) . . ?
C17 C18 C19 110.4(6) . . ?
C20 C19 C18 112.7(7) . . ?
C21 C20 C19 112.2(7) . . ?
C20 C21 C22 111.2(7) . . ?
C17 C22 C21 111.1(7) . . ?
C24 C23 C28 110.7(5) . . ?
C24 C23 P1 115.7(4) . . ?
C28 C23 P1 114.4(4) . . ?
C23 C24 C25 110.9(5) . . ?
C26 C25 C24 111.3(5) . . ?
C25 C26 C27 110.6(7) . . ?
C26 C27 C28 111.8(6) . . ?
C27 C28 C23 109.9(5) . . ?

loop_
_geom_bond_atom_site_label_1
_geom_bond_atom_site_label_2
_geom_bond_distance
_geom_bond_site_symmetry_2
_geom_bond_publ_flag
Pd1 C1 1.971(6) . ?
Pd1 P1 2.2895(15) . ?
Pd1 Br1 2.4656(9) . ?
Pd1 Br2 2.4841(8) . ?
P1 C23 1.843(7) . ?
P1 C17 1.852(6) . ?
P1 C11 1.858(6) . ?
S1 C1 1.713(6) . ?
S1 C7 1.747(6) . ?
N1 C1 1.345(7) . ?
N1 C2 1.405(7) . ?
N1 C8 1.464(7) . ?
C2 C7 1.372(8) . ?
C2 C3 1.410(8) . ?
C3 C4 1.368(8) . ?
C4 C5 1.394(9) . ?
C5 C6 1.385(10) . ?
C6 C7 1.400(9) . ?
C8 C9 1.531(8) . ?
C9 C10 1.457(10) . ?
C11 C12 1.520(8) . ?
C11 C16 1.531(8) . ?
C12 C13 1.533(9) . ?
C13 C14 1.521(10) . ?
C14 C15 1.509(11) . ?
C15 C16 1.533(9) . ?
C17 C18 1.511(9) . ?
C17 C22 1.515(9) . ?
C18 C19 1.515(9) . ?
C19 C20 1.507(12) . ?
C20 C21 1.503(12) . ?
C21 C22 1.531(10) . ?
C23 C24 1.515(8) . ?
C23 C28 1.531(8) . ?
C24 C25 1.531(8) . ?
C25 C26 1.495(9) . ?
C26 C27 1.513(11) . ?
C27 C28 1.530(10) . ?
